data_7215151
loop_
_publ_author_name
'Liu, Ting'
'Wang, Suna'
'Lu, Jing'
'Dou, Jianmin'
'Niu, Meiju'
'Li, Dacheng'
'Bai, Junfeng'

_publ_section_title
;
 Positional isomeric and substituent effect on the assemblies of a series
 of d10 coordination polymers based upon unsymmetric tricarboxylate acids
 and nitrogen-containing ligands
;
_journal_issue 27
_journal_name_full CrystEngComm
_journal_page_first 5476
_journal_paper_doi 10.1039/c3ce40583d
_journal_volume 15
_journal_year 2013
_chemical_formula_moiety 'C42 H30 Cd2 N2 O14, 2(H2 O)'
_chemical_formula_sum 'C42 H34 Cd2 N2 O16'
_chemical_formula_weight 1047.51
_chemical_name_systematic
; 
 ? 
;
_space_group_IT_number 14
_symmetry_cell_setting monoclinic
_symmetry_space_group_name_Hall '-P 2ybc'
_symmetry_space_group_name_H-M 'P 1 21/c 1'
_atom_sites_solution_hydrogens geom
_atom_sites_solution_primary direct
_atom_sites_solution_secondary difmap
_audit_creation_method SHELXL-97
_cell_angle_alpha 90.00
_cell_angle_beta 99.3770(10)
_cell_angle_gamma 90.00
_cell_formula_units_Z 4
_cell_length_a 10.2647(11)
_cell_length_b 13.9260(14)
_cell_length_c 29.090(3)
_cell_measurement_reflns_used 1312
_cell_measurement_temperature 298(2)
_cell_measurement_theta_max 25.894
_cell_measurement_theta_min 2.487
_cell_volume 4102.7(7)
_computing_structure_refinement 'SHELXL-97 (Sheldrick, 1997)'
_computing_structure_solution 'SHELXS-97 (Sheldrick, 1990)'
_diffrn_ambient_temperature 298(2)
_diffrn_measured_fraction_theta_full 0.998
_diffrn_measured_fraction_theta_max 0.998
_diffrn_measurement_device_type 'CCD area detector'
_diffrn_measurement_method 'phi and omega scans'
_diffrn_radiation_monochromator graphite
_diffrn_radiation_source 'fine-focus sealed tube'
_diffrn_radiation_type MoK\a
_diffrn_radiation_wavelength 0.71073
_diffrn_reflns_av_R_equivalents 0.2020
_diffrn_reflns_av_sigmaI/netI 0.2362
_diffrn_reflns_limit_h_max 12
_diffrn_reflns_limit_h_min -10
_diffrn_reflns_limit_k_max 16
_diffrn_reflns_limit_k_min -16
_diffrn_reflns_limit_l_max 29
_diffrn_reflns_limit_l_min -34
_diffrn_reflns_number 21094
_diffrn_reflns_theta_full 25.02
_diffrn_reflns_theta_max 25.02
_diffrn_reflns_theta_min 2.26
_exptl_absorpt_coefficient_mu 1.114
_exptl_absorpt_correction_T_max 0.9464
_exptl_absorpt_correction_T_min 0.8507
_exptl_absorpt_correction_type multi-scan
_exptl_absorpt_process_details sadabs
_exptl_crystal_colour colorless
_exptl_crystal_density_diffrn 1.696
_exptl_crystal_density_method 'not measured'
_exptl_crystal_description block
_exptl_crystal_F_000 2096
_exptl_crystal_size_max 0.15
_exptl_crystal_size_mid 0.07
_exptl_crystal_size_min 0.05
_refine_diff_density_max 0.736
_refine_diff_density_min -1.050
_refine_diff_density_rms 0.148
_refine_ls_extinction_method none
_refine_ls_goodness_of_fit_ref 0.888
_refine_ls_hydrogen_treatment constr
_refine_ls_matrix_type full
_refine_ls_number_parameters 578
_refine_ls_number_reflns 7247
_refine_ls_number_restraints 0
_refine_ls_restrained_S_all 0.888
_refine_ls_R_factor_all 0.1925
_refine_ls_R_factor_gt 0.0728
_refine_ls_shift/su_max 0.000
_refine_ls_shift/su_mean 0.000
_refine_ls_structure_factor_coef Fsqd
_refine_ls_weighting_details 'calc w=1/[\s^2^(Fo^2^)+(0.0335P)^2^] where P=(Fo^2^+2Fc^2^)/3'
_refine_ls_weighting_scheme calc
_refine_ls_wR_factor_gt 0.1312
_refine_ls_wR_factor_ref 0.1652
_reflns_number_gt 2843
_reflns_number_total 7247
_reflns_threshold_expression >2sigma(I)
_cod_data_source_file c3ce40583d.cif
_cod_data_source_block 120817a
_cod_depositor_comments
;
The following automatic conversions were performed:

'_symmetry_cell_setting' value 'Monoclinic' changed to 'monoclinic'
according to
/usr/data/users/saulius/automatic-downloads/retrospective/RSC/lib/dictionaries/cif_core.dic
dictionary named 'cif_core.dic' version 2.4.2 from 2011-04-26.

Automatic conversion script
Id: cif_fix_values 2281 2013-09-26 08:29:07Z andrius 
;
_cod_original_cell_volume 4102.8(7)
_cod_original_sg_symbol_H-M 'P2(1)/c  '
_cod_database_code 7215151

loop_
_symmetry_equiv_pos_as_xyz
'x, y, z'
'-x, y+1/2, -z+1/2'
'-x, -y, -z'
'x, -y-1/2, z-1/2'

loop_
_atom_site_label
_atom_site_type_symbol
_atom_site_fract_x
_atom_site_fract_y
_atom_site_fract_z
_atom_site_U_iso_or_equiv
_atom_site_adp_type
_atom_site_occupancy
_atom_site_symmetry_multiplicity
_atom_site_calc_flag
_atom_site_refinement_flags
_atom_site_disorder_assembly
_atom_site_disorder_group
Cd1 Cd 1.35057(7) 0.36169(6) 0.03895(3) 0.0375(3) Uani 1 1 d . . .
Cd2 Cd 1.05606(8) 0.15268(7) 0.04668(3) 0.0409(3) Uani 1 1 d . . .
N1 N 1.1125(11) 0.1643(7) 0.1260(4) 0.053(3) Uani 1 1 d . A .
N2 N 1.3167(10) 0.1514(7) 0.4582(4) 0.052(3) Uani 1 1 d . . .
O1 O 0.4857(9) 0.0550(7) -0.2990(4) 0.089(3) Uani 1 1 d . . .
H1 H 0.5025 0.0907 -0.3197 0.134 Uiso 1 1 calc R . .
O2 O 0.5587(11) 0.1806(9) -0.2514(4) 0.096(4) Uani 1 1 d . . .
O3 O 0.1925(7) 0.0939(6) -0.0023(3) 0.050(2) Uani 1 1 d . . .
O4 O 0.3165(7) 0.1949(6) 0.0456(3) 0.043(2) Uani 1 1 d . . .
O5 O 0.8845(7) 0.1488(6) -0.0158(3) 0.050(2) Uani 1 1 d . . .
O6 O 0.8107(7) 0.1566(6) 0.0519(3) 0.057(3) Uani 1 1 d . . .
O7 O 1.0111(7) -0.0090(5) 0.0664(3) 0.056(2) Uani 1 1 d . . .
H7A H 0.9350 -0.0215 0.0512 0.067 Uiso 1 1 d R . .
H7B H 1.0662 -0.0459 0.0564 0.067 Uiso 1 1 d R . .
O8 O 1.3289(8) 0.5242(6) 0.0236(3) 0.066(3) Uani 1 1 d . . .
H8A H 1.3588 0.5539 0.0021 0.079 Uiso 1 1 d R . .
H8B H 1.2688 0.5584 0.0323 0.079 Uiso 1 1 d R . .
O9 O 1.0657(7) 0.3262(5) 0.0338(3) 0.043(2) Uani 1 1 d . . .
O10 O 1.2107(7) 0.4002(5) 0.0891(3) 0.041(2) Uani 1 1 d . . .
O11 O 0.5777(7) 0.3720(5) 0.0471(3) 0.046(2) Uani 1 1 d . . .
O12 O 0.5238(7) 0.3632(6) 0.1178(3) 0.053(2) Uani 1 1 d . . .
O13 O 0.8093(10) 0.1820(9) 0.3131(4) 0.100(4) Uani 1 1 d . . .
H13 H 0.7700 0.1496 0.3300 0.149 Uiso 1 1 calc R . .
O14 O 0.8477(13) 0.2789(9) 0.3758(5) 0.112(4) Uani 1 1 d . . .
O15 O 0.3135(9) 0.5650(7) 0.1394(4) 0.096(4) Uani 1 1 d . . .
H15A H 0.2748 0.5218 0.1215 0.115 Uiso 1 1 d R . .
H15B H 0.3694 0.5376 0.1600 0.115 Uiso 1 1 d R . .
O16 O 0.1385(9) 0.6383(7) 0.0491(3) 0.091(3) Uani 1 1 d . . .
H16A H 0.0785 0.6517 0.0262 0.109 Uiso 1 1 d R . .
H16B H 0.1383 0.6812 0.0698 0.109 Uiso 1 1 d R . .
C1 C 0.5137(13) 0.1012(12) -0.2567(5) 0.058(4) Uani 1 1 d . . .
C2 C 0.3006(11) 0.1392(9) 0.0119(4) 0.037(3) Uani 1 1 d . . .
C3 C 0.7899(10) 0.1461(9) 0.0081(5) 0.039(3) Uani 1 1 d . . .
C4 C 0.4839(12) 0.0367(11) -0.2162(5) 0.054(4) Uani 1 1 d . . .
C5 C 0.4226(13) -0.0522(11) -0.2242(5) 0.063(4) Uani 1 1 d . . .
H5 H 0.4020 -0.0763 -0.2543 0.075 Uiso 1 1 calc R . .
C6 C 0.3925(12) -0.1050(10) -0.1863(5) 0.060(4) Uani 1 1 d . . .
H6 H 0.3574 -0.1665 -0.1906 0.072 Uiso 1 1 calc R . .
C7 C 0.4163(12) -0.0635(11) -0.1421(5) 0.059(4) Uani 1 1 d . . .
H7 H 0.3914 -0.0971 -0.1173 0.071 Uiso 1 1 calc R . .
C8 C 0.4740(12) 0.0238(11) -0.1336(5) 0.050(4) Uani 1 1 d . . .
C9 C 0.5118(12) 0.0756(10) -0.1710(5) 0.056(4) Uani 1 1 d . . .
H9 H 0.5545 0.1345 -0.1659 0.067 Uiso 1 1 calc R . .
C10 C 0.4990(11) 0.0671(8) -0.0857(4) 0.042(3) Uani 1 1 d . . .
C11 C 0.3971(11) 0.0780(8) -0.0593(4) 0.042(3) Uani 1 1 d . . .
H11 H 0.3129 0.0579 -0.0725 0.051 Uiso 1 1 calc R . .
C12 C 0.4137(10) 0.1168(8) -0.0149(4) 0.036(3) Uani 1 1 d . . .
C13 C 0.5448(10) 0.1425(8) 0.0065(4) 0.040(3) Uani 1 1 d . . .
H13A H 0.5591 0.1684 0.0364 0.048 Uiso 1 1 calc R . .
C14 C 0.6521(10) 0.1288(8) -0.0175(4) 0.038(3) Uani 1 1 d . . .
C15 C 0.6288(11) 0.0920(8) -0.0617(4) 0.041(3) Uani 1 1 d . . .
H15 H 0.7004 0.0827 -0.0771 0.049 Uiso 1 1 calc R . .
C16 C 0.6100(10) 0.3714(9) 0.0915(4) 0.037(3) Uani 1 1 d . . .
C17 C 0.8573(16) 0.2602(12) 0.3357(6) 0.066(4) Uani 1 1 d . . .
C18 C 1.0951(11) 0.3695(8) 0.0723(4) 0.036(3) Uani 1 1 d . . .
C19 C 0.9886(10) 0.3829(8) 0.1030(4) 0.037(3) Uani 1 1 d . . .
C20 C 0.8527(10) 0.3749(7) 0.0827(4) 0.035(3) Uani 1 1 d . . .
H20 H 0.8290 0.3684 0.0507 0.042 Uiso 1 1 calc R . .
C21 C 0.7542(10) 0.3770(8) 0.1115(4) 0.039(3) Uani 1 1 d . . .
C22 C 0.7961(11) 0.3846(8) 0.1604(4) 0.043(3) Uani 1 1 d . . .
H22 H 0.7325 0.3851 0.1798 0.051 Uiso 1 1 calc R . .
C23 C 0.9311(11) 0.3913(9) 0.1807(4) 0.043(3) Uani 1 1 d . . .
C24 C 1.0252(11) 0.3911(8) 0.1507(4) 0.040(3) Uani 1 1 d . . .
H24 H 1.1143 0.3965 0.1633 0.048 Uiso 1 1 calc R . .
C25 C 0.9694(12) 0.3891(9) 0.2332(5) 0.051(4) Uani 1 1 d . . .
C26 C 1.0836(12) 0.4344(9) 0.2556(5) 0.051(4) Uani 1 1 d . . .
H26 H 1.1362 0.4694 0.2385 0.061 Uiso 1 1 calc R . .
C27 C 1.1188(14) 0.4268(10) 0.3046(5) 0.062(4) Uani 1 1 d . . .
H27 H 1.1953 0.4572 0.3190 0.074 Uiso 1 1 calc R . .
C28 C 1.0455(14) 0.3770(10) 0.3314(5) 0.060(4) Uani 1 1 d . . .
H28 H 1.0692 0.3755 0.3637 0.073 Uiso 1 1 calc R . .
C29 C 0.9308(14) 0.3270(10) 0.3088(5) 0.054(4) Uani 1 1 d . . .
C30 C 0.8965(13) 0.3313(9) 0.2615(5) 0.056(4) Uani 1 1 d . . .
H30 H 0.8243 0.2960 0.2471 0.068 Uiso 1 1 calc R . .
C31 C 1.0211(14) 0.1480(9) 0.1531(5) 0.059(4) Uani 1 1 d . . .
H31 H 0.9350 0.1359 0.1387 0.071 Uiso 1 1 calc R . .
C32 C 1.0468(15) 0.1483(10) 0.2012(5) 0.067(4) Uani 1 1 d . A .
H32 H 0.9785 0.1380 0.2180 0.081 Uiso 1 1 calc R . .
C33 C 1.1703(18) 0.1634(11) 0.2239(5) 0.070(5) Uani 1 1 d . . .
C34 C 1.2687(15) 0.1804(10) 0.1988(5) 0.070(4) Uani 1 1 d . A .
H34 H 1.3542 0.1911 0.2141 0.084 Uiso 1 1 calc R . .
C35 C 1.2413(13) 0.1819(9) 0.1487(5) 0.055(4) Uani 1 1 d . . .
H35 H 1.3085 0.1945 0.1316 0.066 Uiso 1 1 calc R A .
C36 C 1.171(8) 0.156(3) 0.276(2) 0.061(15) Uani 0.62(13) 1 d P A 1
H36 H 1.0914 0.1428 0.2865 0.074 Uiso 0.62(13) 1 d PR A 1
C37 C 1.277(8) 0.167(3) 0.307(2) 0.068(18) Uani 0.62(13) 1 d P A 1
H37 H 1.3567 0.1813 0.2976 0.081 Uiso 0.62(13) 1 d PR A 1
C36' C 1.249(12) 0.173(6) 0.274(4) 0.07(3) Uani 0.38(13) 1 d P A 2
H36' H 1.3331 0.1992 0.2801 0.081 Uiso 0.38(13) 1 d PR A 2
C37' C 1.185(13) 0.142(6) 0.306(3) 0.06(3) Uani 0.38(13) 1 d P A 2
H37' H 1.1017 0.1148 0.3007 0.077 Uiso 0.38(13) 1 d PR A 2
C38 C 1.2700(18) 0.1552(11) 0.3591(6) 0.073(5) Uani 1 1 d . . .
C39 C 1.1679(16) 0.1395(10) 0.3840(5) 0.074(5) Uani 1 1 d . A .
H39 H 1.0822 0.1320 0.3681 0.089 Uiso 1 1 calc R . .
C40 C 1.1923(15) 0.1347(10) 0.4331(5) 0.070(4) Uani 1 1 d . . .
H40 H 1.1231 0.1200 0.4489 0.084 Uiso 1 1 calc R A .
C41 C 1.4127(16) 0.1677(10) 0.4314(5) 0.067(4) Uani 1 1 d . . .
H41 H 1.4984 0.1775 0.4469 0.081 Uiso 1 1 calc R A .
C42 C 1.3925(17) 0.1708(10) 0.3833(5) 0.074(5) Uani 1 1 d . A .
H42 H 1.4626 0.1835 0.3676 0.089 Uiso 1 1 calc R . .

loop_
_atom_site_aniso_label
_atom_site_aniso_U_11
_atom_site_aniso_U_22
_atom_site_aniso_U_33
_atom_site_aniso_U_23
_atom_site_aniso_U_13
_atom_site_aniso_U_12
Cd1 0.0312(5) 0.0553(6) 0.0288(6) -0.0018(5) 0.0132(4) -0.0011(5)
Cd2 0.0351(5) 0.0598(7) 0.0300(6) -0.0040(5) 0.0117(4) -0.0013(5)
N1 0.068(8) 0.055(8) 0.036(7) -0.005(6) 0.007(6) 0.005(6)
N2 0.057(7) 0.064(8) 0.036(7) -0.009(6) 0.009(6) 0.003(6)
O1 0.098(8) 0.130(9) 0.048(7) -0.015(7) 0.034(6) -0.039(7)
O2 0.108(9) 0.098(9) 0.088(10) 0.008(8) 0.036(7) -0.022(7)
O3 0.028(5) 0.077(6) 0.048(6) -0.019(5) 0.010(4) -0.004(4)
O4 0.045(5) 0.060(6) 0.030(5) -0.001(5) 0.023(4) -0.003(4)
O5 0.031(4) 0.075(6) 0.044(6) 0.002(5) 0.010(4) -0.004(4)
O6 0.034(5) 0.080(7) 0.058(7) 0.002(6) 0.011(5) 0.007(4)
O7 0.059(5) 0.058(6) 0.052(7) -0.007(5) 0.016(5) -0.003(4)
O8 0.076(6) 0.083(7) 0.050(7) 0.012(5) 0.043(5) 0.013(5)
O9 0.042(5) 0.062(6) 0.027(5) -0.012(4) 0.012(4) -0.002(4)
O10 0.023(4) 0.070(6) 0.032(5) -0.012(4) 0.013(4) -0.005(4)
O11 0.032(4) 0.058(6) 0.046(6) 0.003(5) 0.000(4) 0.003(4)
O12 0.029(4) 0.088(7) 0.049(6) 0.008(5) 0.026(4) -0.002(5)
O13 0.113(9) 0.111(10) 0.076(9) 0.007(8) 0.018(7) -0.028(7)
O14 0.138(11) 0.128(10) 0.076(11) 0.001(8) 0.040(9) -0.008(8)
O15 0.105(8) 0.120(9) 0.061(8) -0.021(7) 0.006(6) 0.024(7)
O16 0.091(7) 0.120(9) 0.058(7) -0.005(7) 0.004(6) 0.045(7)
C1 0.046(9) 0.084(12) 0.045(11) -0.008(10) 0.015(7) -0.003(8)
C2 0.036(7) 0.045(8) 0.034(8) 0.002(7) 0.021(6) 0.003(7)
C3 0.027(6) 0.048(8) 0.045(9) -0.009(8) 0.013(6) 0.000(6)
C4 0.047(8) 0.072(11) 0.045(10) -0.006(8) 0.015(7) -0.002(7)
C5 0.066(10) 0.079(12) 0.044(10) -0.011(9) 0.012(8) 0.000(8)
C6 0.055(9) 0.071(11) 0.054(11) -0.009(9) 0.013(8) -0.013(7)
C7 0.056(9) 0.077(12) 0.044(10) -0.006(8) 0.011(7) -0.002(8)
C8 0.042(8) 0.071(10) 0.040(9) -0.001(8) 0.014(7) -0.002(7)
C9 0.049(8) 0.075(10) 0.046(10) -0.014(8) 0.014(7) -0.011(7)
C10 0.035(7) 0.061(9) 0.036(8) -0.011(7) 0.020(6) -0.003(6)
C11 0.035(7) 0.058(9) 0.034(8) -0.006(7) 0.008(6) -0.005(6)
C12 0.028(6) 0.047(8) 0.038(8) -0.003(6) 0.020(6) 0.001(5)
C13 0.036(7) 0.051(8) 0.035(8) -0.002(7) 0.016(6) 0.000(6)
C14 0.030(6) 0.051(8) 0.037(8) -0.012(7) 0.017(6) -0.004(6)
C15 0.028(7) 0.060(9) 0.040(9) -0.004(7) 0.020(6) -0.005(6)
C16 0.025(6) 0.056(8) 0.036(8) -0.003(7) 0.021(6) -0.006(6)
C17 0.084(12) 0.076(13) 0.039(11) 0.001(9) 0.016(10) 0.008(9)
C18 0.036(7) 0.042(8) 0.031(8) 0.005(7) 0.007(6) 0.000(6)
C19 0.031(7) 0.054(8) 0.029(8) 0.000(6) 0.014(6) -0.001(6)
C20 0.030(6) 0.045(8) 0.034(8) -0.007(6) 0.014(6) -0.006(5)
C21 0.024(6) 0.057(9) 0.040(8) -0.005(7) 0.014(6) 0.004(6)
C22 0.037(7) 0.062(9) 0.035(8) -0.002(7) 0.022(6) -0.007(6)
C23 0.037(7) 0.066(9) 0.029(8) -0.005(7) 0.013(6) -0.007(6)
C24 0.038(7) 0.060(9) 0.026(8) -0.003(6) 0.015(6) -0.004(6)
C25 0.052(9) 0.069(10) 0.036(9) -0.007(7) 0.017(7) 0.003(7)
C26 0.052(8) 0.070(10) 0.032(9) -0.003(7) 0.010(7) -0.008(7)
C27 0.073(10) 0.077(11) 0.035(9) -0.015(8) 0.008(8) -0.011(8)
C28 0.076(11) 0.072(11) 0.034(9) -0.005(8) 0.010(8) 0.003(8)
C29 0.067(10) 0.067(10) 0.033(9) 0.007(8) 0.017(8) 0.004(8)
C30 0.057(9) 0.073(11) 0.041(9) -0.005(8) 0.014(7) -0.003(7)
C31 0.074(10) 0.069(10) 0.036(9) -0.008(8) 0.014(8) -0.007(8)
C32 0.086(11) 0.077(11) 0.041(10) -0.001(9) 0.018(9) 0.002(10)
C33 0.096(13) 0.077(12) 0.038(10) -0.002(9) 0.011(10) 0.010(10)
C34 0.083(12) 0.078(11) 0.046(11) -0.007(9) 0.002(9) 0.019(9)
C35 0.063(9) 0.067(10) 0.034(9) -0.003(7) 0.003(7) 0.005(7)
C36 0.08(3) 0.07(2) 0.03(3) -0.001(19) 0.02(3) 0.01(2)
C37 0.09(4) 0.08(2) 0.04(3) -0.003(18) 0.02(2) 0.01(2)
C36' 0.09(6) 0.07(4) 0.04(6) 0.00(3) 0.01(4) 0.01(4)
C37' 0.08(6) 0.07(4) 0.04(5) 0.00(3) 0.01(4) 0.01(3)
C38 0.104(14) 0.078(12) 0.038(10) -0.004(9) 0.012(10) 0.021(11)
C39 0.094(12) 0.077(11) 0.044(10) -0.006(10) -0.007(9) 0.014(10)
C40 0.085(11) 0.080(11) 0.044(10) -0.007(9) 0.008(9) 0.012(9)
C41 0.093(12) 0.079(11) 0.031(9) -0.001(8) 0.017(9) 0.002(9)
C42 0.105(13) 0.083(12) 0.038(10) 0.002(9) 0.021(10) 0.013(10)

loop_
_atom_type_symbol
_atom_type_description
_atom_type_scat_dispersion_real
_atom_type_scat_dispersion_imag
_atom_type_scat_source
C C 0.0033 0.0016 'International Tables Vol C Tables 4.2.6.8 and 6.1.1.4'
H H 0.0000 0.0000 'International Tables Vol C Tables 4.2.6.8 and 6.1.1.4'
N N 0.0061 0.0033 'International Tables Vol C Tables 4.2.6.8 and 6.1.1.4'
O O 0.0106 0.0060 'International Tables Vol C Tables 4.2.6.8 and 6.1.1.4'
Cd Cd -0.8075 1.2024 'International Tables Vol C Tables 4.2.6.8 and 6.1.1.4'

loop_
_geom_angle_atom_site_label_1
_geom_angle_atom_site_label_2
_geom_angle_atom_site_label_3
_geom_angle
_geom_angle_site_symmetry_1
_geom_angle_site_symmetry_3
O10 Cd1 O11 130.7(3) . 1_655
O10 Cd1 O8 80.9(3) . .
O11 Cd1 O8 91.3(3) 1_655 .
O10 Cd1 N2 131.4(3) . 4_565
O11 Cd1 N2 95.2(3) 1_655 4_565
O8 Cd1 N2 83.6(3) . 4_565
O10 Cd1 O4 93.6(3) . 1_655
O11 Cd1 O4 102.3(3) 1_655 1_655
O8 Cd1 O4 165.5(3) . 1_655
N2 Cd1 O4 90.4(3) 4_565 1_655
N1 Cd2 O3 124.6(3) . 1_655
N1 Cd2 O5 145.8(3) . .
O3 Cd2 O5 88.2(3) 1_655 .
N1 Cd2 O7 81.4(3) . .
O3 Cd2 O7 88.6(3) 1_655 .
O5 Cd2 O7 90.9(3) . .
N1 Cd2 O9 94.3(3) . .
O3 Cd2 O9 102.2(3) 1_655 .
O5 Cd2 O9 87.0(3) . .
O7 Cd2 O9 168.9(3) . .
N1 Cd2 O6 91.6(3) . .
O3 Cd2 O6 138.6(3) 1_655 .
O5 Cd2 O6 54.2(3) . .
O7 Cd2 O6 76.9(3) . .
O9 Cd2 O6 93.1(3) . .
C31 N1 C35 116.8(12) . .
C31 N1 Cd2 119.6(9) . .
C35 N1 Cd2 123.5(9) . .
C41 N2 C40 114.4(12) . .
C41 N2 Cd1 125.8(9) . 4_566
C40 N2 Cd1 119.6(9) . 4_566
C2 O3 Cd2 102.1(7) . 1_455
C2 O4 Cd1 123.5(8) . 1_455
C3 O5 Cd2 97.0(7) . .
C3 O6 Cd2 86.8(6) . .
C18 O9 Cd2 110.1(7) . .
C18 O10 Cd1 108.7(7) . .
C16 O11 Cd1 101.2(7) . 1_455
O2 C1 O1 124.4(15) . .
O2 C1 C4 123.8(15) . .
O1 C1 C4 111.7(14) . .
O4 C2 O3 123.7(10) . .
O4 C2 C12 121.1(10) . .
O3 C2 C12 115.1(11) . .
O6 C3 O5 121.6(10) . .
O6 C3 C14 120.4(11) . .
O5 C3 C14 118.0(11) . .
C5 C4 C9 121.1(13) . .
C5 C4 C1 121.9(14) . .
C9 C4 C1 116.8(13) . .
C4 C5 C6 119.2(14) . .
C7 C6 C5 118.6(14) . .
C8 C7 C6 123.1(14) . .
C7 C8 C9 118.9(13) . .
C7 C8 C10 122.2(13) . .
C9 C8 C10 118.9(12) . .
C4 C9 C8 118.9(13) . .
C11 C10 C15 115.1(11) . .
C11 C10 C8 121.3(10) . .
C15 C10 C8 123.4(10) . .
C12 C11 C10 124.2(11) . .
C11 C12 C13 117.9(10) . .
C11 C12 C2 124.4(10) . .
C13 C12 C2 117.6(11) . .
C14 C13 C12 120.3(11) . .
C15 C14 C13 119.0(10) . .
C15 C14 C3 122.0(10) . .
C13 C14 C3 118.7(11) . .
C14 C15 C10 123.4(11) . .
O12 C16 O11 121.3(10) . .
O12 C16 C21 120.7(11) . .
O11 C16 C21 117.9(10) . .
O14 C17 O13 124.8(16) . .
O14 C17 C29 119.7(16) . .
O13 C17 C29 115.4(14) . .
O9 C18 O10 124.7(11) . .
O9 C18 C19 119.0(10) . .
O10 C18 C19 116.3(11) . .
C24 C19 C20 120.5(11) . .
C24 C19 C18 119.5(10) . .
C20 C19 C18 119.5(11) . .
C21 C20 C19 120.0(11) . .
C20 C21 C22 117.7(10) . .
C20 C21 C16 121.6(11) . .
C22 C21 C16 120.7(10) . .
C23 C22 C21 122.6(11) . .
C24 C23 C22 117.7(12) . .
C24 C23 C25 122.3(11) . .
C22 C23 C25 119.7(11) . .
C19 C24 C23 121.5(11) . .
C26 C25 C30 117.4(13) . .
C26 C25 C23 121.5(12) . .
C30 C25 C23 120.8(11) . .
C25 C26 C27 119.5(13) . .
C28 C27 C26 122.8(13) . .
C27 C28 C29 118.4(13) . .
C30 C29 C28 119.9(13) . .
C30 C29 C17 119.0(14) . .
C28 C29 C17 120.6(14) . .
C29 C30 C25 121.8(13) . .
N1 C31 C32 124.0(13) . .
C33 C32 C31 120.5(15) . .
C32 C33 C34 119.0(15) . .
C32 C33 C36 109(3) . .
C34 C33 C36 132(3) . .
C32 C33 C36' 141(5) . .
C34 C33 C36' 100(5) . .
C36 C33 C36' 32(3) . .
C33 C34 C35 120.5(14) . .
N1 C35 C34 119.2(13) . .
C37 C36 C33 123(8) . .
C36 C37 C38 120(8) . .
C37' C36' C33 114(10) . .
C36' C37' C38 113(10) . .
C42 C38 C39 118.2(16) . .
C42 C38 C37 108(4) . .
C39 C38 C37 134(4) . .
C42 C38 C37' 144(5) . .
C39 C38 C37' 98(5) . .
C37 C38 C37' 36(2) . .
C38 C39 C40 120.8(15) . .
N2 C40 C39 121.6(14) . .
N2 C41 C42 125.3(15) . .
C38 C42 C41 119.7(16) . .

loop_
_geom_bond_atom_site_label_1
_geom_bond_atom_site_label_2
_geom_bond_distance
_geom_bond_site_symmetry_2
Cd1 O10 2.271(7) .
Cd1 O11 2.309(7) 1_655
Cd1 O8 2.310(8) .
Cd1 N2 2.324(11) 4_565
Cd1 O4 2.361(8) 1_655
Cd2 N1 2.293(11) .
Cd2 O3 2.303(8) 1_655
Cd2 O5 2.316(7) .
Cd2 O7 2.387(8) .
Cd2 O9 2.449(8) .
Cd2 O6 2.549(7) .
N1 C31 1.339(14) .
N1 C35 1.400(15) .
N2 C41 1.372(15) .
N2 C40 1.385(15) .
N2 Cd1 2.324(11) 4_566
O1 C1 1.379(16) .
O2 C1 1.199(15) .
O3 C2 1.284(13) .
O3 Cd2 2.303(8) 1_455
O4 C2 1.242(13) .
O4 Cd1 2.361(8) 1_455
O5 C3 1.283(12) .
O6 C3 1.266(13) .
O9 C18 1.266(13) .
O10 C18 1.281(12) .
O11 C16 1.278(13) .
O11 Cd1 2.309(7) 1_455
O12 C16 1.266(11) .
O13 C17 1.325(17) .
O14 C17 1.215(17) .
C1 C4 1.551(19) .
C2 C12 1.531(14) .
C3 C14 1.506(15) .
C4 C5 1.391(17) .
C4 C9 1.406(17) .
C5 C6 1.400(18) .
C6 C7 1.395(18) .
C7 C8 1.357(16) .
C8 C9 1.413(17) .
C8 C10 1.502(17) .
C10 C11 1.402(14) .
C10 C15 1.441(15) .
C11 C12 1.386(15) .
C12 C13 1.433(14) .
C13 C14 1.411(13) .
C14 C15 1.370(15) .
C16 C21 1.502(14) .
C17 C29 1.496(19) .
C18 C19 1.531(14) .
C19 C24 1.384(15) .
C19 C20 1.427(14) .
C20 C21 1.414(14) .
C21 C22 1.420(15) .
C22 C23 1.419(15) .
C23 C24 1.403(14) .
C23 C25 1.514(16) .
C25 C26 1.396(16) .
C25 C30 1.444(16) .
C26 C27 1.416(17) .
C27 C28 1.359(16) .
C28 C29 1.433(17) .
C29 C30 1.366(17) .
C31 C32 1.381(18) .
C32 C33 1.347(19) .
C33 C34 1.361(18) .
C33 C36 1.52(6) .
C33 C36' 1.55(10) .
C34 C35 1.437(18) .
C36 C37 1.31(15) .
C37 C38 1.53(6) .
C36' C37' 1.3(3) .
C37' C38 1.64(9) .
C38 C42 1.35(2) .
C38 C39 1.384(19) .
C39 C40 1.410(18) .
C41 C42 1.382(18) .
